data_2008592
loop_
_publ_author_name
'Hoong-Kun Fun'
'S. Shanmuga Sundara Raj'
'Xu-Hui Zhu'
'Xiao-Feng Chen'
'Jing-Lin Zuo'
'Xiao-Zeng You'

_publ_section_title
;
 A neutral cobalt(II) complex of a Schiff base ligand containing mixed
 O~2~S~2~N~2~ donors
;
_journal_issue 6
_journal_name_full 'Acta Crystallographica Section C'
_journal_page_first 896
_journal_page_last 899
_journal_paper_doi 10.1107/S0108270199001602
_journal_volume 55
_journal_year 1999
_chemical_formula_iupac '[Co (C32 H28 N4 O2 S4)]'
_chemical_formula_sum 'C32 H28 Co N4 O2 S4'
_chemical_formula_weight 687.75
_chemical_name_systematic
;
Bis(2'-formylphenyl)-1,4-dioxabutane  S-methylbenzyl dithiocarbazate
Cobalt(II)
;
_space_group_IT_number 15
_symmetry_cell_setting monoclinic
_symmetry_space_group_name_Hall '-C 2yc'
_symmetry_space_group_name_H-M 'C 1 2/c 1'
_audit_creation_method SHELXL
_cell_angle_alpha 90.00
_cell_angle_beta 108.830(10)
_cell_angle_gamma 90.00
_cell_formula_units_Z 8
_cell_length_a 15.5780(10)
_cell_length_b 22.4280(10)
_cell_length_c 19.4060(10)
_cell_measurement_reflns_used 6074
_cell_measurement_temperature 293(2)
_cell_measurement_theta_max 33.22
_cell_measurement_theta_min 2.76
_cell_volume 6417.3(7)
_computing_cell_refinement 'SAINT (Siemens, 1996a)'
_computing_data_collection 'SMART (Siemens, 1996b)'
_computing_data_reduction SAINT
_computing_molecular_graphics SHELXTL
_computing_publication_material 'SHELXTL and PARST (Nardelli, 1995)'
_computing_structure_refinement SHELXTL
_computing_structure_solution 'SHELXTL (Sheldrick, 1996b)'
_diffrn_ambient_temperature 293(2)
_diffrn_measurement_device 'Seimens SMART CCD area-detector'
_diffrn_measurement_method \w
_diffrn_radiation_monochromator graphite
_diffrn_radiation_source 'fine-focus sealed tube'
_diffrn_radiation_type MoK\a
_diffrn_radiation_wavelength 0.71073
_diffrn_reflns_av_R_equivalents 0.066
_diffrn_reflns_av_sigmaI/netI 0.0876
_diffrn_reflns_limit_h_max 19
_diffrn_reflns_limit_h_min -19
_diffrn_reflns_limit_k_max 29
_diffrn_reflns_limit_k_min 0
_diffrn_reflns_limit_l_max 25
_diffrn_reflns_limit_l_min 0
_diffrn_reflns_number 20537
_diffrn_reflns_theta_max 27.5
_diffrn_reflns_theta_min 2.76
_exptl_absorpt_coefficient_mu 0.831
_exptl_absorpt_correction_T_max 0.943
_exptl_absorpt_correction_T_min 0.794
_exptl_absorpt_correction_type empirical
_exptl_absorpt_process_details '(SADABS; Sheldrick, 1996a)'
_exptl_crystal_colour 'dark brown'
_exptl_crystal_density_diffrn 1.424
_exptl_crystal_density_method 'not measured'
_exptl_crystal_description prism
_exptl_crystal_F_000 2840
_exptl_crystal_size_max 0.36
_exptl_crystal_size_mid 0.10
_exptl_crystal_size_min 0.10
_refine_diff_density_max 0.281
_refine_diff_density_min -0.238
_refine_ls_extinction_method none
_refine_ls_goodness_of_fit_all 1.036
_refine_ls_goodness_of_fit_ref 1.145
_refine_ls_hydrogen_treatment constr
_refine_ls_matrix_type full
_refine_ls_number_parameters 388
_refine_ls_number_reflns 7332
_refine_ls_number_restraints 0
_refine_ls_restrained_S_all 1.038
_refine_ls_restrained_S_obs 1.145
_refine_ls_R_factor_all 0.133
_refine_ls_R_factor_gt 0.059
_refine_ls_shift/su_max -0.001
_refine_ls_shift/su_mean 0.000
_refine_ls_structure_factor_coef Fsqd
_refine_ls_weighting_details 'w = 1/[\s^2^(Fo^2^)+(0.0228P)^2^+4.7561P] where P = (Fo^2^+2Fc^2^)/3'
_refine_ls_weighting_scheme calc
_refine_ls_wR_factor_all 0.109
_refine_ls_wR_factor_ref 0.087
_reflns_number_gt 3973
_reflns_number_total 7339
_reflns_observed_criterion I>2\s(I)
_cod_data_source_file na1408.cif
_cod_data_source_block I
_cod_depositor_comments
;
The following automatic conversions were performed:

'_refine_ls_weighting_scheme' value 'calc w =
1/[\s^2^(Fo^2^)+(0.0228P)^2^+4.7561P] where P = (Fo^2^+2Fc^2^)/3' was
changed to 'calc'. New tag '_refine_ls_weighting_details' was
created. The value of the new tag was set to 'w =
1/[\s^2^(Fo^2^)+(0.0228P)^2^+4.7561P] where P = (Fo^2^+2Fc^2^)/3'.

Automatic conversion script
Id: cif_fix_values 3143 2015-03-26 13:38:13Z robertas 
;
_cod_original_cell_volume 6417.2(2)
_cod_original_sg_symbol_H-M 'C 2/c'
_cod_database_code 2008592

loop_
_symmetry_equiv_pos_as_xyz
'x, y, z'
'-x, y, -z+1/2'
'x+1/2, y+1/2, z'
'-x+1/2, y+1/2, -z+1/2'
'-x, -y, -z'
'x, -y, z-1/2'
'-x+1/2, -y+1/2, -z'
'x+1/2, -y+1/2, z-1/2'

loop_
_atom_site_aniso_label
_atom_site_aniso_U_11
_atom_site_aniso_U_22
_atom_site_aniso_U_33
_atom_site_aniso_U_12
_atom_site_aniso_U_13
_atom_site_aniso_U_23
Co1 .0441(3) .0527(3) .0503(3) .0099(2) .0179(2) .0064(3)
S1 .0691(7) .0590(6) .1019(9) .0114(5) .0480(6) .0199(6)
S2 .0438(5) .0507(5) .0792(8) .0109(4) .0179(5) .0072(5)
S3 .0477(5) .0602(6) .0794(8) .0085(4) .0239(5) -.0141(6)
S4 .0584(6) .0726(6) .0497(6) -.0024(5) .0236(5) -.0106(5)
O1 .102(2) .069(2) .097(2) .028(2) .072(2) .028(2)
O2 .080(2) .083(2) .041(2) .0233(15) .0188(14) .0142(15)
N1 .052(2) .052(2) .060(2) .0097(14) .029(2) .007(2)
N2 .048(2) .048(2) .047(2) .0103(13) .0166(14) .0056(15)
N3 .045(2) .050(2) .043(2) .0067(13) .0192(14) .0017(15)
N4 .045(2) .052(2) .042(2) .0065(13) .0158(14) -.0005(15)
C1 .064(3) .071(3) .174(6) -.003(3) .031(4) -.021(4)
C2 .078(4) .120(5) .175(8) -.013(4) .026(4) -.070(5)
C3 .085(4) .147(5) .103(5) .017(4) .022(3) -.029(5)
C4 .100(4) .097(4) .086(4) .018(3) .035(3) .000(3)
C5 .074(3) .066(3) .085(4) .006(2) .039(3) -.001(3)
C6 .048(2) .061(3) .103(4) .004(2) .043(2) -.004(3)
C7 .071(3) .070(3) .109(4) .015(2) .061(3) .014(3)
C8 .048(2) .057(2) .048(2) .007(2) .015(2) .007(2)
C9 .052(2) .055(2) .051(2) .013(2) .020(2) .003(2)
C10 .063(2) .053(2) .050(2) .009(2) .019(2) .006(2)
C11 .085(3) .054(2) .070(3) .008(2) .027(2) .004(2)
C12 .128(4) .053(3) .099(4) .004(3) .041(4) .005(3)
C13 .125(5) .074(4) .118(5) -.017(3) .052(4) .020(3)
C14 .103(4) .081(3) .121(5) .005(3) .062(3) .030(3)
C15 .079(3) .061(3) .064(3) .007(2) .031(2) .017(2)
C16 .096(3) .095(4) .075(3) -.005(3) .053(3) .007(3)
C17 .093(3) .094(3) .071(3) .026(3) .044(3) .024(3)
C18 .058(2) .062(2) .051(3) -.002(2) .020(2) -.002(2)
C19 .066(3) .101(4) .056(3) -.012(3) .010(2) -.005(3)
C20 .101(4) .079(3) .067(3) -.037(3) .032(3) -.022(3)
C21 .110(4) .056(2) .069(3) -.013(3) .041(3) -.015(3)
C22 .084(3) .055(2) .061(3) -.003(2) .031(2) -.004(2)
C23 .052(2) .050(2) .047(2) .000(2) .018(2) -.002(2)
C24 .045(2) .053(2) .044(2) .010(2) .015(2) .008(2)
C25 .045(2) .047(2) .050(2) .000(2) .023(2) .001(2)
C26 .051(2) .079(3) .042(2) .006(2) .010(2) .004(2)
C27 .041(2) .067(2) .038(2) .005(2) .009(2) .011(2)
C28 .072(3) .075(3) .071(3) -.018(2) .020(2) -.014(2)
C29 .072(3) .083(3) .115(4) -.021(3) .035(3) .015(3)
C30 .074(3) .108(4) .103(4) .010(3) .055(3) .023(4)
C31 .074(3) .093(3) .092(4) .013(3) .048(3) -.007(3)
C32 .054(2) .064(3) .076(3) .008(2) .032(2) .007(2)

loop_
_atom_site_label
_atom_site_fract_x
_atom_site_fract_y
_atom_site_fract_z
_atom_site_U_iso_or_equiv
_atom_site_thermal_displace_type
_atom_site_calc_flag
_atom_site_refinement_flags
_atom_site_occupancy
_atom_site_disorder_group
_atom_site_type_symbol
Co1 .87056(3) .11300(2) .57451(3) .04840(15) Uani d . 1 . Co
S1 1.12471(7) .21163(4) .54404(7) .0718(3) Uani d . 1 . S
S2 .94856(6) .19956(4) .56312(6) .0584(3) Uani d . 1 . S
S3 .80645(6) .05286(4) .47236(6) .0616(3) Uani d . 1 . S
S4 .62659(6) .06162(4) .36282(5) .0587(3) Uani d . 1 . S
O1 .8774(2) .03905(12) .6573(2) .0799(9) Uani d . 1 . O
O2 .8571(2) .15100(13) .68172(14) .0682(7) Uani d . 1 . O
N1 1.0680(2) .10789(13) .5754(2) .0521(7) Uani d . 1 . N
N2 1.0006(2) .07394(12) .5915(2) .0474(7) Uani d . 1 . N
N3 .7404(2) .15223(12) .5406(2) .0447(7) Uani d . 1 . N
N4 .6761(2) .13323(12) .4746(2) .0459(7) Uani d . 1 . N
C1 1.3199(3) .1992(2) .6762(4) .105(2) Uani d . 1 . C
H1B 1.3082(3) .2382(2) .6596(4) .126 Uiso calc R 1 . H
C2 1.3761(4) .1887(3) .7465(4) .128(2) Uani d . 1 . C
H2A 1.4017(4) .2205(3) .7770(4) .153 Uiso calc R 1 . H
C3 1.3940(4) .1312(3) .7714(4) .114(2) Uani d . 1 . C
H3A 1.4317(4) .1238(3) .8186(4) .136 Uiso calc R 1 . H
C4 1.3565(3) .0856(2) .7269(3) .0929(15) Uani d . 1 . C
H4B 1.3689(3) .0466(2) .7435(3) .111 Uiso calc R 1 . H
C5 1.3001(3) .0959(2) .6574(3) .0714(12) Uani d . 1 . C
H5A 1.2740(3) .0638(2) .6277(3) .086 Uiso calc R 1 . H
C6 1.2813(2) .1529(2) .6307(3) .0662(12) Uani d . 1 . C
C7 1.2224(3) .1635(2) .5534(3) .0757(13) Uani d . 1 . C
H7A 1.2008(3) .1253(2) .5310(3) .091 Uiso calc R 1 . H
H7B 1.2591(3) .1812(2) .5269(3) .091 Uiso calc R 1 . H
C8 1.0467(2) .1639(2) .5633(2) .0510(9) Uani d . 1 . C
C9 1.0227(2) .0183(2) .6005(2) .0514(9) Uani d . 1 . C
H9A 1.0772(2) .0074(2) .5941(2) .062 Uiso calc R 1 . H
C10 .9705(2) -.0288(2) .6196(2) .0551(10) Uani d . 1 . C
C11 .9966(3) -.0875(2) .6132(2) .0692(11) Uani d . 1 . C
H11A 1.0448(3) -.0948(2) .5959(2) .083 Uiso calc R 1 . H
C12 .9523(4) -.1348(2) .6320(3) .092(2) Uani d . 1 . C
H12A .9709(4) -.1737(2) .6281(3) .111 Uiso calc R 1 . H
C13 .8803(4) -.1240(2) .6566(3) .103(2) Uani d . 1 . C
H13A .8497(4) -.1560(2) .6686(3) .123 Uiso calc R 1 . H
C14 .8528(3) -.0665(2) .6638(3) .095(2) Uani d . 1 . C
H14A .8036(3) -.0597(2) .6799(3) .114 Uiso calc R 1 . H
C15 .8988(3) -.0193(2) .6468(2) .0660(11) Uani d . 1 . C
C16 .8400(3) .0521(2) .7137(3) .0827(13) Uani d . 1 . C
H16A .8611(3) .0231(2) .7526(3) .099 Uiso calc R 1 . H
H16B .7744(3) .0501(2) .6947(3) .099 Uiso calc R 1 . H
C17 .8683(3) .1120(2) .7421(2) .0818(13) Uani d . 1 . C
H17A .8315(3) .1256(2) .7709(2) .098 Uiso calc R 1 . H
H17B .9312(3) .1116(2) .7728(2) .098 Uiso calc R 1 . H
C18 .8294(2) .2090(2) .6887(2) .0564(10) Uani d . 1 . C
C19 .8679(3) .2413(2) .7517(2) .0764(12) Uani d . 1 . C
H19A .9159(3) .2257(2) .7894(2) .092 Uiso calc R 1 . H
C20 .8339(3) .2974(2) .7577(3) .0809(13) Uani d . 1 . C
H20A .8587(3) .3193(2) .8002(3) .097 Uiso calc R 1 . H
C21 .7646(3) .3209(2) .7020(3) .0756(13) Uani d . 1 . C
H21A .7425(3) .3587(2) .7067(3) .091 Uiso calc R 1 . H
C22 .7274(3) .2888(2) .6391(2) .0646(11) Uani d . 1 . C
H22A .6804(3) .3053(2) .6012(2) .077 Uiso calc R 1 . H
C23 .7591(2) .2317(2) .6312(2) .0495(9) Uani d . 1 . C
C24 .7126(2) .19983(15) .5645(2) .0472(9) Uani d . 1 . C
H24A .6571(2) .21523(15) .5360(2) .057 Uiso calc R 1 . H
C25 .7031(2) .08942(15) .4441(2) .0455(8) Uani d . 1 . C
C26 .5254(2) .1057(2) .3529(2) .0586(10) Uani d . 1 . C
H26A .5431(2) .1472(2) .3622(2) .070 Uiso calc R 1 . H
H26B .4860(2) .1028(2) .3028(2) .070 Uiso calc R 1 . H
C27 .4724(2) .0881(2) .4018(2) .0497(9) Uani d . 1 . C
C28 .4343(3) .0315(2) .3974(2) .0732(12) Uani d . 1 . C
H28A .4424(3) .0039(2) .3643(2) .088 Uiso calc R 1 . H
C29 .3842(3) .0163(2) .4422(3) .0890(15) Uani d . 1 . C
H29A .3580(3) -.0213(2) .4386(3) .107 Uiso calc R 1 . H
C30 .3736(3) .0563(3) .4913(3) .089(2) Uani d . 1 . C
H30A .3398(3) .0460(3) .5212(3) .107 Uiso calc R 1 . H
C31 .4118(3) .1109(2) .4970(3) .0811(13) Uani d . 1 . C
H31A .4050(3) .1377(2) .5314(3) .097 Uiso calc R 1 . H
C32 .4609(2) .1273(2) .4524(2) .0621(11) Uani d . 1 . C
H32A .4863(2) .1652(2) .4565(2) .074 Uiso calc R 1 . H

loop_
_atom_type_symbol
_atom_type_description
_atom_type_scat_dispersion_real
_atom_type_scat_dispersion_imag
_atom_type_scat_source
C C 0.0033 0.0016 'International Tables Vol C Tables 4.2.6.8 and 6.1.1.4'
H H 0.0000 0.0000 'International Tables Vol C Tables 4.2.6.8 and 6.1.1.4'
N N 0.0061 0.0033 'International Tables Vol C Tables 4.2.6.8 and 6.1.1.4'
O O 0.0106 0.0060 'International Tables Vol C Tables 4.2.6.8 and 6.1.1.4'
S S 0.1246 0.1234 'International Tables Vol C Tables 4.2.6.8 and 6.1.1.4'
Co Co 0.3494 0.9721 'International Tables Vol C Tables 4.2.6.8 and 6.1.1.4'

loop_
_geom_angle_atom_site_label_1
_geom_angle_atom_site_label_2
_geom_angle_atom_site_label_3
_geom_angle
_geom_angle_publ_flag
N3 Co1 N2 171.10(10) yes
N3 Co1 O1 110.10(10) yes
N2 Co1 O1 76.50(10) yes
N3 Co1 O2 76.80(10) yes
N2 Co1 O2 111.60(10) yes
O1 Co1 O2 68.50(10) yes
N3 Co1 S2 95.80(10) yes
N2 Co1 S2 81.90(10) yes
O1 Co1 S2 139.50(10) yes
O2 Co1 S2 88.8(9) yes
N3 Co1 S3 82.60(10) yes
N2 Co1 S3 91.10(10) yes
O1 Co1 S3 95.00(10) yes
O2 Co1 S3 146.60(10) yes
S2 Co1 S3 119.40(10) yes
C8 S1 C7 103.4(2) yes
C8 S2 Co1 95.860(10) yes
C25 S3 Co1 95.40(10) yes
C25 S4 C26 102.5(2) no
C15 O1 C16 119.0(3) no
C15 O1 Co1 122.9(2) no
C16 O1 Co1 116.8(2) no
C18 O2 C17 116.9(3) no
C18 O2 Co1 123.5(2) no
C17 O2 Co1 119.3(2) no
C8 N1 N2 113.3(3) no
C9 N2 N1 111.4(3) no
C9 N2 Co1 128.1(2) no
N1 N2 Co1 118.8(2) no
C24 N3 N4 110.7(3) no
C24 N3 Co1 129.1(2) no
N4 N3 Co1 119.0(2) no
C25 N4 N3 114.0(3) no
C6 C1 C2 120.9(5) no
C3 C2 C1 119.9(6) no
C4 C3 C2 119.4(6) no
C3 C4 C5 120.8(5) no
C4 C5 C6 121.2(5) no
C1 C6 C5 117.8(5) no
C1 C6 C7 121.6(5) no
C5 C6 C7 120.7(4) no
C6 C7 S1 114.5(3) no
N1 C8 S2 128.5(3) no
N1 C8 S1 118.3(3) no
S2 C8 S1 113.1(2) no
N2 C9 C10 126.2(3) no
C11 C10 C15 118.0(4) no
C11 C10 C9 117.4(3) no
C15 C10 C9 124.5(3) no
C12 C11 C10 121.2(4) no
C13 C12 C11 119.5(4) no
C12 C13 C14 120.9(5) no
C15 C14 C13 119.5(5) no
C14 C15 O1 121.6(4) no
C14 C15 C10 121.0(4) no
O1 C15 C10 117.4(3) no
O1 C16 C17 109.3(4) no
O2 C17 C16 108.1(4) no
C19 C18 C23 121.7(4) no
C19 C18 O2 121.2(4) no
C23 C18 O2 117.1(3) no
C18 C19 C20 118.8(4) no
C21 C20 C19 120.8(4) no
C20 C21 C22 120.0(4) no
C21 C22 C23 120.9(4) no
C18 C23 C22 117.7(3) no
C18 C23 C24 125.1(3) no
C22 C23 C24 117.1(3) no
N3 C24 C23 126.8(3) no
N4 C25 S3 128.7(3) no
N4 C25 S4 117.2(3) no
S3 C25 S4 114.1(2) no
C27 C26 S4 115.2(2) no
C32 C27 C28 118.5(4) no
C32 C27 C26 120.6(3) no
C28 C27 C26 120.9(4) no
C29 C28 C27 120.2(4) no
C30 C29 C28 119.9(4) no
C31 C30 C29 120.4(4) no
C30 C31 C32 120.7(5) no
C27 C32 C31 120.4(4) no

loop_
_geom_bond_atom_site_label_1
_geom_bond_atom_site_label_2
_geom_bond_site_symmetry_2
_geom_bond_distance
_geom_bond_publ_flag
Co1 N3 . 2.112(3) yes
Co1 N2 . 2.132(3) yes
Co1 O1 . 2.287(3) yes
Co1 O2 . 2.320(3) yes
Co1 S2 . 2.3380(10) yes
Co1 S3 . 2.3380(10) yes
S1 C8 . 1.748(4) no
S1 C7 . 1.826(4) no
S2 C8 . 1.724(3) yes
S3 C25 . 1.731(3) yes
S4 C25 . 1.756(4) no
S4 C26 . 1.817(3) no
O1 C15 . 1.382(4) no
O1 C16 . 1.427(5) no
O2 C18 . 1.391(4) no
O2 C17 . 1.426(4) no
N1 C8 . 1.302(4) no
N1 N2 . 1.412(4) no
N2 C9 . 1.292(4) no
N3 C24 . 1.293(4) no
N3 N4 . 1.413(4) no
N4 C25 . 1.285(4) no
C1 C6 . 1.370(6) no
C1 C2 . 1.384(8) no
C2 C3 . 1.374(8) no
C3 C4 . 1.343(7) no
C4 C5 . 1.372(6) no
C5 C6 . 1.375(5) no
C6 C7 . 1.502(6) no
C9 C10 . 1.452(5) no
C10 C11 . 1.394(5) no
C10 C15 . 1.398(5) no
C11 C12 . 1.378(6) no
C12 C13 . 1.375(6) no
C13 C14 . 1.381(6) no
C14 C15 . 1.376(5) no
C16 C17 . 1.464(6) no
C18 C19 . 1.380(5) no
C18 C23 . 1.384(5) no
C19 C20 . 1.384(6) no
C20 C21 . 1.363(6) no
C21 C22 . 1.376(5) no
C22 C23 . 1.398(5) no
C23 C24 . 1.452(5) no
C26 C27 . 1.499(5) no
C27 C32 . 1.372(5) no
C27 C28 . 1.391(5) no
C28 C29 . 1.384(6) no
C29 C30 . 1.357(6) no
C30 C31 . 1.351(6) no
C31 C32 . 1.377(5) no
